data_7025882
loop_
_publ_author_name
'Starosta, Rados\/law'
'Bazan\'ow, Barbara'
'Barszczewski, Wojciech'

_publ_section_title
;
 Chalcogenides of the aminomethylphosphines derived from
 1-methylpiperazine, 1-ethylpiperazine and morpholine: NMR, DFT and
 structural studies for determination of electronic and steric properties
 of the phosphines.
;
_journal_issue 32
_journal_name_full 'Dalton transactions (Cambridge, England : 2003)'
_journal_page_first 7547
_journal_page_last 7555
_journal_paper_doi 10.1039/c0dt00037j
_journal_volume 39
_journal_year 2010
_chemical_formula_moiety 'C15 H30 N3 O3 P Se'
_chemical_formula_sum 'C15 H30 N3 O3 P Se'
_chemical_formula_weight 410.35
_chemical_name_systematic
;
4,4',4''-phosphoroselenoyltris(methylene)trimorpholine
;
_space_group_IT_number 14
_symmetry_cell_setting monoclinic
_symmetry_space_group_name_Hall '-P 2ybc'
_symmetry_space_group_name_H-M 'P 1 21/c 1'
_atom_sites_solution_hydrogens geom
_atom_sites_solution_primary direct
_atom_sites_solution_secondary difmap
_audit_creation_method SHELXL-97
_cell_angle_alpha 90.00
_cell_angle_beta 112.196(19)
_cell_angle_gamma 90.00
_cell_formula_units_Z 8
_cell_length_a 12.833(3)
_cell_length_b 16.484(3)
_cell_length_c 19.729(5)
_cell_measurement_reflns_used 6150
_cell_measurement_temperature 100(2)
_cell_measurement_theta_max 25.11
_cell_measurement_theta_min 2.67
_cell_volume 3864.2(16)
_computing_cell_refinement 'CrysAlis RED (Oxford Diffraction, date)'
_computing_data_collection 'CrysAlis CCD (Oxford Diffraction, date)'
_computing_data_reduction 'CrysAlis RED '
_computing_molecular_graphics 'SHELXTL (Bruker, 1999)'
_computing_publication_material SHELXL-97
_computing_structure_refinement 'SHELXL-97 (Sheldrick, 1997)'
_computing_structure_solution 'SHELXS-97 (Sheldrick, 1997)'
_diffrn_ambient_temperature 100(2)
_diffrn_measured_fraction_theta_full 0.999
_diffrn_measured_fraction_theta_max 0.994
_diffrn_measurement_device_type KM4-CCD
_diffrn_measurement_method /w
_diffrn_radiation_monochromator graphite
_diffrn_radiation_source 'fine-focus sealed tube'
_diffrn_radiation_type MoK\a
_diffrn_radiation_wavelength 0.71073
_diffrn_reflns_av_R_equivalents 0.0464
_diffrn_reflns_av_sigmaI/netI 0.0515
_diffrn_reflns_limit_h_max 15
_diffrn_reflns_limit_h_min -15
_diffrn_reflns_limit_k_max 19
_diffrn_reflns_limit_k_min -19
_diffrn_reflns_limit_l_max 23
_diffrn_reflns_limit_l_min -21
_diffrn_reflns_number 26730
_diffrn_reflns_theta_full 25.00
_diffrn_reflns_theta_max 25.11
_diffrn_reflns_theta_min 2.67
_exptl_absorpt_coefficient_mu 2.043
_exptl_absorpt_correction_T_max 0.910
_exptl_absorpt_correction_T_min 0.631
_exptl_absorpt_correction_type analytical
_exptl_absorpt_process_details 'Oxford Diffraction, CrysAlis 1.171.30'
_exptl_crystal_colour colorless
_exptl_crystal_density_diffrn 1.411
_exptl_crystal_density_method 'not measured'
_exptl_crystal_description palte
_exptl_crystal_F_000 1712
_exptl_crystal_size_max 0.12
_exptl_crystal_size_mid 0.11
_exptl_crystal_size_min 0.10
_refine_diff_density_max 0.373
_refine_diff_density_min -0.262
_refine_diff_density_rms 0.067
_refine_ls_extinction_method none
_refine_ls_goodness_of_fit_ref 0.962
_refine_ls_hydrogen_treatment constr
_refine_ls_matrix_type full
_refine_ls_number_parameters 415
_refine_ls_number_reflns 6846
_refine_ls_number_restraints 0
_refine_ls_restrained_S_all 0.962
_refine_ls_R_factor_all 0.0551
_refine_ls_R_factor_gt 0.0296
_refine_ls_shift/su_max 0.001
_refine_ls_shift/su_mean 0.000
_refine_ls_structure_factor_coef Fsqd
_refine_ls_weighting_details 'calc w=1/[\s^2^(Fo^2^)+(0.0326P)^2^+0.0000P] where P=(Fo^2^+2Fc^2^)/3'
_refine_ls_weighting_scheme calc
_refine_ls_wR_factor_gt 0.0582
_refine_ls_wR_factor_ref 0.0655
_reflns_number_gt 4887
_reflns_number_total 6846
_reflns_threshold_expression >2sigma(I)
_cod_data_source_file c0dt00037j.txt
_cod_data_source_block star11dc
_cod_depositor_comments
;
The following automatic conversions were performed:

'_symmetry_cell_setting' value 'Monoclinic' changed to 'monoclinic'
according to /home/saulius/struct/CIF-dictionaries/cif_core.dic
dictionary named 'cif_core.dic' version 2.4.2 from 2011-04-26.

Automatic conversion script
Id: cif_fix_values 1891 2012-01-12 08:04:46Z andrius 
;
_cod_original_cell_volume 3864.2(15)
_cod_original_sg_symbol_H-M 'P 21/c'
_cod_database_code 7025882

loop_
_symmetry_equiv_pos_as_xyz
'x, y, z'
'-x, y+1/2, -z+1/2'
'-x, -y, -z'
'x, -y-1/2, z-1/2'

loop_
_atom_site_label
_atom_site_type_symbol
_atom_site_fract_x
_atom_site_fract_y
_atom_site_fract_z
_atom_site_U_iso_or_equiv
_atom_site_adp_type
_atom_site_occupancy
_atom_site_symmetry_multiplicity
_atom_site_calc_flag
_atom_site_refinement_flags
Se1A Se 0.68165(2) 0.358787(16) 0.318962(15) 0.02536(8) Uani 1 1 d .
P1A P 0.78181(6) 0.29377(4) 0.41312(4) 0.01892(16) Uani 1 1 d .
O14A O 0.89740(15) 0.57411(10) 0.58341(10) 0.0280(5) Uani 1 1 d .
O24A O 1.02138(16) 0.16513(11) 0.25780(10) 0.0290(5) Uani 1 1 d .
O34A O 0.79874(15) 0.00675(11) 0.56885(10) 0.0304(5) Uani 1 1 d .
N11A N 0.86232(17) 0.41679(12) 0.51602(11) 0.0185(5) Uani 1 1 d .
N21A N 0.92401(17) 0.22337(12) 0.35693(11) 0.0193(5) Uani 1 1 d .
N31A N 0.77478(18) 0.14295(12) 0.47487(11) 0.0213(5) Uani 1 1 d .
C11A C 0.8052(2) 0.33804(14) 0.50253(14) 0.0192(6) Uani 1 1 d .
H11A H 0.7315 0.3444 0.5072 0.023 Uiso 1 1 calc R
H11B H 0.8505 0.2996 0.5409 0.023 Uiso 1 1 calc R
C12A C 0.7805(2) 0.48319(14) 0.48917(14) 0.0218(6) Uani 1 1 d .
H12A H 0.7243 0.4796 0.5123 0.026 Uiso 1 1 calc R
H12B H 0.7402 0.4781 0.4355 0.026 Uiso 1 1 calc R
C13A C 0.8395(2) 0.56426(16) 0.50690(14) 0.0283(7) Uani 1 1 d .
H13A H 0.8938 0.5684 0.4823 0.034 Uiso 1 1 calc R
H13B H 0.7835 0.6083 0.4879 0.034 Uiso 1 1 calc R
C15A C 0.9789(2) 0.51070(17) 0.61061(15) 0.0317(7) Uani 1 1 d .
H15A H 1.0191 0.5173 0.6641 0.038 Uiso 1 1 calc R
H15B H 1.0349 0.5148 0.5874 0.038 Uiso 1 1 calc R
C16A C 0.9239(2) 0.42806(16) 0.59494(14) 0.0247(6) Uani 1 1 d .
H16A H 0.9822 0.3855 0.6136 0.030 Uiso 1 1 calc R
H16B H 0.8713 0.4226 0.6206 0.030 Uiso 1 1 calc R
C21A C 0.9239(2) 0.26787(16) 0.42132(14) 0.0211(6) Uani 1 1 d .
H21A H 0.9686 0.3182 0.4272 0.025 Uiso 1 1 calc R
H21B H 0.9601 0.2342 0.4656 0.025 Uiso 1 1 calc R
C22A C 0.9421(2) 0.27695(16) 0.30308(14) 0.0232(6) Uani 1 1 d .
H22A H 1.0160 0.3042 0.3255 0.028 Uiso 1 1 calc R
H22B H 0.8829 0.3192 0.2875 0.028 Uiso 1 1 calc R
C23A C 0.9386(2) 0.22832(16) 0.23747(14) 0.0264(7) Uani 1 1 d .
H23A H 0.8629 0.2041 0.2134 0.032 Uiso 1 1 calc R
H23B H 0.9521 0.2648 0.2018 0.032 Uiso 1 1 calc R
C25A C 1.0050(2) 0.11340(16) 0.31108(15) 0.0298(7) Uani 1 1 d .
H25A H 1.0634 0.0706 0.3255 0.036 Uiso 1 1 calc R
H25B H 0.9306 0.0866 0.2892 0.036 Uiso 1 1 calc R
C26A C 1.0107(2) 0.15992(15) 0.37794(14) 0.0229(6) Uani 1 1 d .
H26A H 0.9987 0.1226 0.4136 0.027 Uiso 1 1 calc R
H26B H 1.0860 0.1849 0.4014 0.027 Uiso 1 1 calc R
C31A C 0.7138(2) 0.19622(15) 0.41309(15) 0.0254(6) Uani 1 1 d .
H31A H 0.6379 0.2066 0.4133 0.030 Uiso 1 1 calc R
H31B H 0.7039 0.1674 0.3671 0.030 Uiso 1 1 calc R
C32A C 0.7244(2) 0.14140(16) 0.53036(15) 0.0291(7) Uani 1 1 d .
H32A H 0.6464 0.1207 0.5083 0.035 Uiso 1 1 calc R
H32B H 0.7218 0.1971 0.5484 0.035 Uiso 1 1 calc R
C33A C 0.7930(2) 0.08753(16) 0.59346(16) 0.0305(7) Uani 1 1 d .
H33A H 0.8701 0.1098 0.6168 0.037 Uiso 1 1 calc R
H33B H 0.7584 0.0867 0.6306 0.037 Uiso 1 1 calc R
C35A C 0.8483(2) 0.00841(16) 0.51506(15) 0.0286(7) Uani 1 1 d .
H35A H 0.8532 -0.0476 0.4984 0.034 Uiso 1 1 calc R
H35B H 0.9257 0.0303 0.5373 0.034 Uiso 1 1 calc R
C36A C 0.7810(2) 0.05960(15) 0.45039(15) 0.0249(6) Uani 1 1 d .
H36A H 0.8170 0.0595 0.4140 0.030 Uiso 1 1 calc R
H36B H 0.7042 0.0370 0.4268 0.030 Uiso 1 1 calc R
Se1B Se 0.10133(2) 0.337159(17) 0.117156(15) 0.02627(8) Uani 1 1 d .
P1B P 0.24922(6) 0.28424(4) 0.19450(4) 0.01824(16) Uani 1 1 d .
O14B O 0.38564(16) 0.54275(11) 0.38649(11) 0.0349(5) Uani 1 1 d .
O24B O 0.45832(15) 0.26890(11) -0.00455(10) 0.0269(5) Uani 1 1 d .
O34B O 0.45508(15) 0.00331(10) 0.33821(10) 0.0284(5) Uani 1 1 d .
N11B N 0.33399(17) 0.39352(12) 0.30709(11) 0.0180(5) Uani 1 1 d .
N21B N 0.38802(17) 0.26829(12) 0.11703(11) 0.0174(5) Uani 1 1 d .
N31B N 0.32883(17) 0.13517(12) 0.25205(11) 0.0182(5) Uani 1 1 d .
C11B C 0.2830(2) 0.31310(15) 0.29003(13) 0.0189(6) Uani 1 1 d .
H11C H 0.2133 0.3122 0.3003 0.023 Uiso 1 1 calc R
H11D H 0.3355 0.2726 0.3223 0.023 Uiso 1 1 calc R
C12B C 0.2489(2) 0.45768(15) 0.29417(16) 0.0260(7) Uani 1 1 d .
H12C H 0.2042 0.4478 0.3247 0.031 Uiso 1 1 calc R
H12D H 0.1970 0.4573 0.2422 0.031 Uiso 1 1 calc R
C13B C 0.3069(2) 0.53921(17) 0.31325(17) 0.0348(8) Uani 1 1 d .
H13C H 0.3462 0.5504 0.2797 0.042 Uiso 1 1 calc R
H13D H 0.2494 0.5820 0.3058 0.042 Uiso 1 1 calc R
C15B C 0.4671(2) 0.47980(16) 0.39884(16) 0.0289(7) Uani 1 1 d .
H15C H 0.5210 0.4820 0.4503 0.035 Uiso 1 1 calc R
H15D H 0.5097 0.4885 0.3668 0.035 Uiso 1 1 calc R
C16B C 0.4123(2) 0.39770(16) 0.38350(13) 0.0237(6) Uani 1 1 d .
H14D H 0.4706 0.3552 0.3930 0.028 Uiso 1 1 calc R
H16C H 0.3712 0.3880 0.4163 0.028 Uiso 1 1 calc R
C21B C 0.3836(2) 0.30191(16) 0.18454(14) 0.0205(6) Uani 1 1 d .
H21C H 0.3975 0.3611 0.1856 0.025 Uiso 1 1 calc R
H21D H 0.4448 0.2775 0.2269 0.025 Uiso 1 1 calc R
C22B C 0.3405(2) 0.32475(16) 0.05539(13) 0.0231(6) Uani 1 1 d .
H22C H 0.3835 0.3762 0.0665 0.028 Uiso 1 1 calc R
H22D H 0.2614 0.3371 0.0479 0.028 Uiso 1 1 calc R
C23B C 0.3452(2) 0.28799(17) -0.01316(14) 0.0272(7) Uani 1 1 d .
H23C H 0.2992 0.2380 -0.0254 0.033 Uiso 1 1 calc R
H23D H 0.3129 0.3266 -0.0543 0.033 Uiso 1 1 calc R
C25B C 0.5049(2) 0.21498(16) 0.05566(14) 0.0257(7) Uani 1 1 d .
H25C H 0.5831 0.2015 0.0617 0.031 Uiso 1 1 calc R
H25D H 0.4609 0.1640 0.0451 0.031 Uiso 1 1 calc R
C26B C 0.5051(2) 0.25084(16) 0.12599(14) 0.0230(6) Uani 1 1 d .
H26C H 0.5393 0.2121 0.1668 0.028 Uiso 1 1 calc R
H26D H 0.5500 0.3014 0.1376 0.028 Uiso 1 1 calc R
C31B C 0.2333(2) 0.17423(15) 0.19496(14) 0.0221(6) Uani 1 1 d .
H31C H 0.1634 0.1610 0.2028 0.027 Uiso 1 1 calc R
H31D H 0.2260 0.1523 0.1466 0.027 Uiso 1 1 calc R
C32B C 0.2960(2) 0.09404(16) 0.30650(14) 0.0241(6) Uani 1 1 d .
H32C H 0.2437 0.0491 0.2831 0.029 Uiso 1 1 calc R
H32D H 0.2569 0.1326 0.3273 0.029 Uiso 1 1 calc R
C33B C 0.3997(2) 0.06105(17) 0.36688(14) 0.0261(7) Uani 1 1 d .
H33C H 0.4519 0.1062 0.3902 0.031 Uiso 1 1 calc R
H33D H 0.3778 0.0349 0.4047 0.031 Uiso 1 1 calc R
C35B C 0.4859(2) 0.04027(16) 0.28340(14) 0.0261(7) Uani 1 1 d .
H35C H 0.5220 -0.0008 0.2628 0.031 Uiso 1 1 calc R
H35D H 0.5420 0.0834 0.3062 0.031 Uiso 1 1 calc R
C36B C 0.3864(2) 0.07676(15) 0.22179(14) 0.0226(6) Uani 1 1 d .
H36C H 0.4127 0.1045 0.1866 0.027 Uiso 1 1 calc R
H36D H 0.3334 0.0333 0.1953 0.027 Uiso 1 1 calc R

loop_
_atom_site_aniso_label
_atom_site_aniso_U_11
_atom_site_aniso_U_22
_atom_site_aniso_U_33
_atom_site_aniso_U_23
_atom_site_aniso_U_13
_atom_site_aniso_U_12
Se1A 0.02716(17) 0.01992(15) 0.02221(15) 0.00117(12) 0.00162(13) 0.00540(12)
P1A 0.0187(4) 0.0142(4) 0.0214(4) 0.0011(3) 0.0048(3) 0.0004(3)
O14A 0.0342(12) 0.0232(11) 0.0280(11) -0.0080(9) 0.0133(10) -0.0069(9)
O24A 0.0333(12) 0.0304(11) 0.0246(11) 0.0017(9) 0.0125(9) 0.0091(9)
O34A 0.0337(12) 0.0201(10) 0.0354(12) 0.0065(9) 0.0109(10) -0.0050(9)
N11A 0.0217(13) 0.0176(12) 0.0158(11) -0.0001(9) 0.0067(10) -0.0006(10)
N21A 0.0209(12) 0.0178(12) 0.0179(12) 0.0019(10) 0.0059(10) 0.0029(9)
N31A 0.0244(13) 0.0130(11) 0.0257(12) 0.0032(10) 0.0084(11) 0.0017(10)
C11A 0.0193(15) 0.0166(14) 0.0224(14) 0.0042(12) 0.0086(12) 0.0020(11)
C12A 0.0272(16) 0.0182(14) 0.0189(14) -0.0009(12) 0.0075(13) 0.0018(12)
C13A 0.0389(19) 0.0238(16) 0.0250(16) -0.0012(13) 0.0152(15) -0.0006(13)
C15A 0.0319(18) 0.0372(18) 0.0229(16) -0.0078(14) 0.0069(14) -0.0063(14)
C16A 0.0245(16) 0.0277(16) 0.0197(15) 0.0012(13) 0.0059(13) 0.0009(12)
C21A 0.0205(15) 0.0228(15) 0.0182(14) 0.0023(12) 0.0053(12) 0.0015(12)
C22A 0.0270(16) 0.0203(15) 0.0226(15) 0.0020(12) 0.0096(13) -0.0015(12)
C23A 0.0319(17) 0.0237(15) 0.0210(15) 0.0042(13) 0.0072(13) 0.0050(13)
C25A 0.0327(18) 0.0214(16) 0.0330(17) 0.0019(13) 0.0100(15) 0.0073(13)
C26A 0.0193(15) 0.0226(15) 0.0251(15) 0.0037(12) 0.0067(13) 0.0045(12)
C31A 0.0230(16) 0.0191(15) 0.0306(16) 0.0015(13) 0.0062(13) -0.0032(12)
C32A 0.0318(17) 0.0187(15) 0.0419(18) 0.0008(14) 0.0198(15) -0.0021(13)
C33A 0.0351(18) 0.0230(16) 0.0360(18) 0.0026(14) 0.0163(15) -0.0038(14)
C35A 0.0236(16) 0.0196(15) 0.0372(18) 0.0006(13) 0.0054(14) 0.0020(12)
C36A 0.0236(16) 0.0170(14) 0.0310(16) 0.0000(13) 0.0070(13) -0.0009(12)
Se1B 0.02238(16) 0.03391(17) 0.02132(15) 0.00592(13) 0.00688(13) 0.00788(13)
P1B 0.0189(4) 0.0196(4) 0.0162(4) -0.0007(3) 0.0066(3) 0.0020(3)
O14B 0.0316(12) 0.0270(11) 0.0492(13) -0.0159(10) 0.0187(11) -0.0060(9)
O24B 0.0320(12) 0.0294(11) 0.0252(10) 0.0055(9) 0.0174(9) 0.0038(9)
O34B 0.0360(12) 0.0206(10) 0.0290(11) 0.0044(9) 0.0128(10) 0.0047(9)
N11B 0.0217(13) 0.0162(12) 0.0150(12) -0.0012(9) 0.0055(10) 0.0021(9)
N21B 0.0185(12) 0.0213(12) 0.0145(11) 0.0013(9) 0.0087(10) 0.0043(10)
N31B 0.0202(12) 0.0168(11) 0.0163(11) -0.0030(10) 0.0053(10) 0.0013(10)
C11B 0.0241(16) 0.0162(14) 0.0181(14) -0.0005(11) 0.0097(12) 0.0017(11)
C12B 0.0249(16) 0.0220(15) 0.0344(17) -0.0045(13) 0.0150(14) 0.0019(12)
C13B 0.0291(18) 0.0240(17) 0.052(2) -0.0034(15) 0.0159(17) 0.0044(13)
C15B 0.0257(17) 0.0312(17) 0.0300(17) -0.0060(13) 0.0109(14) -0.0051(13)
C16B 0.0275(17) 0.0273(16) 0.0172(14) -0.0008(13) 0.0096(13) 0.0001(13)
C21B 0.0177(15) 0.0247(15) 0.0186(14) -0.0019(12) 0.0062(12) -0.0002(12)
C22B 0.0266(16) 0.0224(15) 0.0218(15) 0.0080(12) 0.0107(13) 0.0073(12)
C23B 0.0269(17) 0.0340(17) 0.0215(15) 0.0068(13) 0.0101(13) 0.0051(13)
C25B 0.0289(17) 0.0246(16) 0.0289(16) 0.0037(13) 0.0171(14) 0.0031(13)
C26B 0.0207(16) 0.0269(16) 0.0213(15) 0.0025(13) 0.0077(13) 0.0021(12)
C31B 0.0215(15) 0.0221(15) 0.0177(14) -0.0053(12) 0.0017(12) -0.0003(12)
C32B 0.0241(16) 0.0283(16) 0.0197(15) -0.0060(13) 0.0080(13) -0.0045(13)
C33B 0.0289(17) 0.0290(16) 0.0211(15) -0.0002(13) 0.0102(14) -0.0018(13)
C35B 0.0287(17) 0.0245(16) 0.0275(16) -0.0013(13) 0.0133(14) 0.0056(13)
C36B 0.0304(16) 0.0188(15) 0.0197(14) -0.0026(12) 0.0106(13) 0.0032(12)

loop_
_atom_type_symbol
_atom_type_description
_atom_type_scat_dispersion_real
_atom_type_scat_dispersion_imag
_atom_type_scat_source
C C 0.0033 0.0016 'International Tables Vol C Tables 4.2.6.8 and 6.1.1.4'
H H 0.0000 0.0000 'International Tables Vol C Tables 4.2.6.8 and 6.1.1.4'
N N 0.0061 0.0033 'International Tables Vol C Tables 4.2.6.8 and 6.1.1.4'
O O 0.0106 0.0060 'International Tables Vol C Tables 4.2.6.8 and 6.1.1.4'
P P 0.1023 0.0942 'International Tables Vol C Tables 4.2.6.8 and 6.1.1.4'
Se Se -0.0929 2.2259 'International Tables Vol C Tables 4.2.6.8 and 6.1.1.4'

loop_
_geom_angle_atom_site_label_1
_geom_angle_atom_site_label_2
_geom_angle_atom_site_label_3
_geom_angle
C21A P1A C11A 102.38(12)
C21A P1A C31A 104.82(12)
C11A P1A C31A 104.82(12)
C21A P1A Se1A 117.03(9)
C11A P1A Se1A 118.10(9)
C31A P1A Se1A 108.32(9)
C13A O14A C15A 109.3(2)
C25A O24A C23A 109.87(19)
C35A O34A C33A 109.2(2)
C11A N11A C16A 109.70(19)
C11A N11A C12A 110.72(19)
C16A N11A C12A 108.2(2)
C22A N21A C21A 112.2(2)
C22A N21A C26A 108.9(2)
C21A N21A C26A 111.1(2)
C31A N31A C32A 112.6(2)
C31A N31A C36A 111.4(2)
C32A N31A C36A 108.9(2)
N11A C11A P1A 114.72(17)
N11A C11A H11A 108.6
P1A C11A H11A 108.6
N11A C11A H11B 108.6
P1A C11A H11B 108.6
H11A C11A H11B 107.6
N11A C12A C13A 110.3(2)
N11A C12A H12A 109.6
C13A C12A H12A 109.6
N11A C12A H12B 109.6
C13A C12A H12B 109.6
H12A C12A H12B 108.1
O14A C13A C12A 111.3(2)
O14A C13A H13A 109.4
C12A C13A H13A 109.4
O14A C13A H13B 109.4
C12A C13A H13B 109.4
H13A C13A H13B 108.0
O14A C15A C16A 111.2(2)
O14A C15A H15A 109.4
C16A C15A H15A 109.4
O14A C15A H15B 109.4
C16A C15A H15B 109.4
H15A C15A H15B 108.0
N11A C16A C15A 110.7(2)
N11A C16A H16A 109.5
C15A C16A H16A 109.5
N11A C16A H16B 109.5
C15A C16A H16B 109.5
H16A C16A H16B 108.1
N21A C21A P1A 111.65(17)
N21A C21A H21A 109.3
P1A C21A H21A 109.3
N21A C21A H21B 109.3
P1A C21A H21B 109.3
H21A C21A H21B 108.0
N21A C22A C23A 109.9(2)
N21A C22A H22A 109.7
C23A C22A H22A 109.7
N21A C22A H22B 109.7
C23A C22A H22B 109.7
H22A C22A H22B 108.2
O24A C23A C22A 111.6(2)
O24A C23A H23A 109.3
C22A C23A H23A 109.3
O24A C23A H23B 109.3
C22A C23A H23B 109.3
H23A C23A H23B 108.0
O24A C25A C26A 111.6(2)
O24A C25A H25A 109.3
C26A C25A H25A 109.3
O24A C25A H25B 109.3
C26A C25A H25B 109.3
H25A C25A H25B 108.0
N21A C26A C25A 109.6(2)
N21A C26A H26A 109.8
C25A C26A H26A 109.8
N21A C26A H26B 109.8
C25A C26A H26B 109.8
H26A C26A H26B 108.2
N31A C31A P1A 114.92(18)
N31A C31A H31A 108.5
P1A C31A H31A 108.5
N31A C31A H31B 108.5
P1A C31A H31B 108.5
H31A C31A H31B 107.5
N31A C32A C33A 109.9(2)
N31A C32A H32A 109.7
C33A C32A H32A 109.7
N31A C32A H32B 109.7
C33A C32A H32B 109.7
H32A C32A H32B 108.2
O34A C33A C32A 110.9(2)
O34A C33A H33A 109.5
C32A C33A H33A 109.5
O34A C33A H33B 109.5
C32A C33A H33B 109.5
H33A C33A H33B 108.1
O34A C35A C36A 111.6(2)
O34A C35A H35A 109.3
C36A C35A H35A 109.3
O34A C35A H35B 109.3
C36A C35A H35B 109.3
H35A C35A H35B 108.0
N31A C36A C35A 109.4(2)
N31A C36A H36A 109.8
C35A C36A H36A 109.8
N31A C36A H36B 109.8
C35A C36A H36B 109.8
H36A C36A H36B 108.2
C31B P1B C11B 103.69(12)
C31B P1B C21B 105.66(12)
C11B P1B C21B 101.69(12)
C31B P1B Se1B 109.92(9)
C11B P1B Se1B 115.69(9)
C21B P1B Se1B 118.70(9)
C13B O14B C15B 109.8(2)
C25B O24B C23B 108.92(19)
C35B O34B C33B 109.84(19)
C11B N11B C16B 110.7(2)
C11B N11B C12B 112.0(2)
C16B N11B C12B 108.7(2)
C21B N21B C22B 111.52(19)
C21B N21B C26B 110.67(19)
C22B N21B C26B 107.99(19)
C32B N31B C31B 112.4(2)
C32B N31B C36B 108.86(19)
C31B N31B C36B 112.24(19)
N11B C11B P1B 112.63(17)
N11B C11B H11C 109.1
P1B C11B H11C 109.1
N11B C11B H11D 109.1
P1B C11B H11D 109.1
H11C C11B H11D 107.8
N11B C12B C13B 109.4(2)
N11B C12B H12C 109.8
C13B C12B H12C 109.8
N11B C12B H12D 109.8
C13B C12B H12D 109.8
H12C C12B H12D 108.2
O14B C13B C12B 112.6(2)
O14B C13B H13C 109.1
C12B C13B H13C 109.1
O14B C13B H13D 109.1
C12B C13B H13D 109.1
H13C C13B H13D 107.8
O14B C15B C16B 111.3(2)
O14B C15B H15C 109.4
C16B C15B H15C 109.4
O14B C15B H15D 109.4
C16B C15B H15D 109.4
H15C C15B H15D 108.0
N11B C16B C15B 109.7(2)
N11B C16B H14D 109.7
C15B C16B H14D 109.7
N11B C16B H16C 109.7
C15B C16B H16C 109.7
H14D C16B H16C 108.2
N21B C21B P1B 113.52(17)
N21B C21B H21C 108.9
P1B C21B H21C 108.9
N21B C21B H21D 108.9
P1B C21B H21D 108.9
H21C C21B H21D 107.7
N21B C22B C23B 110.1(2)
N21B C22B H22C 109.6
C23B C22B H22C 109.6
N21B C22B H22D 109.6
C23B C22B H22D 109.6
H22C C22B H22D 108.2
O24B C23B C22B 111.5(2)
O24B C23B H23C 109.3
C22B C23B H23C 109.3
O24B C23B H23D 109.3
C22B C23B H23D 109.3
H23C C23B H23D 108.0
O24B C25B C26B 112.2(2)
O24B C25B H25C 109.2
C26B C25B H25C 109.2
O24B C25B H25D 109.2
C26B C25B H25D 109.2
H25C C25B H25D 107.9
N21B C26B C25B 108.6(2)
N21B C26B H26C 110.0
C25B C26B H26C 110.0
N21B C26B H26D 110.0
C25B C26B H26D 110.0
H26C C26B H26D 108.3
N31B C31B P1B 112.22(17)
N31B C31B H31C 109.2
P1B C31B H31C 109.2
N31B C31B H31D 109.2
P1B C31B H31D 109.2
H31C C31B H31D 107.9
N31B C32B C33B 109.5(2)
N31B C32B H32C 109.8
C33B C32B H32C 109.8
N31B C32B H32D 109.8
C33B C32B H32D 109.8
H32C C32B H32D 108.2
O34B C33B C32B 110.4(2)
O34B C33B H33C 109.6
C32B C33B H33C 109.6
O34B C33B H33D 109.6
C32B C33B H33D 109.6
H33C C33B H33D 108.1
O34B C35B C36B 112.8(2)
O34B C35B H35C 109.0
C36B C35B H35C 109.0
O34B C35B H35D 109.0
C36B C35B H35D 109.0
H35C C35B H35D 107.8
N31B C36B C35B 109.6(2)
N31B C36B H36C 109.8
C35B C36B H36C 109.8
N31B C36B H36D 109.8
C35B C36B H36D 109.8
H36C C36B H36D 108.2

loop_
_geom_bond_atom_site_label_1
_geom_bond_atom_site_label_2
_geom_bond_distance
Se1A P1A 2.1088(9)
P1A C21A 1.820(3)
P1A C11A 1.826(3)
P1A C31A 1.830(3)
O14A C13A 1.417(3)
O14A C15A 1.432(3)
O24A C25A 1.430(3)
O24A C23A 1.433(3)
O34A C35A 1.428(3)
O34A C33A 1.429(3)
N11A C11A 1.465(3)
N11A C16A 1.467(3)
N11A C12A 1.470(3)
N21A C22A 1.466(3)
N21A C21A 1.467(3)
N21A C26A 1.468(3)
N31A C31A 1.466(3)
N31A C32A 1.467(3)
N31A C36A 1.468(3)
C11A H11A 0.9900
C11A H11B 0.9900
C12A C13A 1.511(4)
C12A H12A 0.9900
C12A H12B 0.9900
C13A H13A 0.9900
C13A H13B 0.9900
C15A C16A 1.512(4)
C15A H15A 0.9900
C15A H15B 0.9900
C16A H16A 0.9900
C16A H16B 0.9900
C21A H21A 0.9900
C21A H21B 0.9900
C22A C23A 1.509(3)
C22A H22A 0.9900
C22A H22B 0.9900
C23A H23A 0.9900
C23A H23B 0.9900
C25A C26A 1.503(4)
C25A H25A 0.9900
C25A H25B 0.9900
C26A H26A 0.9900
C26A H26B 0.9900
C31A H31A 0.9900
C31A H31B 0.9900
C32A C33A 1.512(4)
C32A H32A 0.9900
C32A H32B 0.9900
C33A H33A 0.9900
C33A H33B 0.9900
C35A C36A 1.501(4)
C35A H35A 0.9900
C35A H35B 0.9900
C36A H36A 0.9900
C36A H36B 0.9900
Se1B P1B 2.1220(9)
P1B C31B 1.825(3)
P1B C11B 1.830(2)
P1B C21B 1.832(3)
O14B C13B 1.418(3)
O14B C15B 1.427(3)
O24B C25B 1.422(3)
O24B C23B 1.431(3)
O34B C35B 1.421(3)
O34B C33B 1.426(3)
N11B C11B 1.460(3)
N11B C16B 1.464(3)
N11B C12B 1.472(3)
N21B C21B 1.463(3)
N21B C22B 1.469(3)
N21B C26B 1.474(3)
N31B C32B 1.460(3)
N31B C31B 1.464(3)
N31B C36B 1.471(3)
C11B H11C 0.9900
C11B H11D 0.9900
C12B C13B 1.513(4)
C12B H12C 0.9900
C12B H12D 0.9900
C13B H13C 0.9900
C13B H13D 0.9900
C15B C16B 1.502(4)
C15B H15C 0.9900
C15B H15D 0.9900
C16B H14D 0.9900
C16B H16C 0.9900
C21B H21C 0.9900
C21B H21D 0.9900
C22B C23B 1.504(3)
C22B H22C 0.9900
C22B H22D 0.9900
C23B H23C 0.9900
C23B H23D 0.9900
C25B C26B 1.507(3)
C25B H25C 0.9900
C25B H25D 0.9900
C26B H26C 0.9900
C26B H26D 0.9900
C31B H31C 0.9900
C31B H31D 0.9900
C32B C33B 1.512(4)
C32B H32C 0.9900
C32B H32D 0.9900
C33B H33C 0.9900
C33B H33D 0.9900
C35B C36B 1.516(3)
C35B H35C 0.9900
C35B H35D 0.9900
C36B H36C 0.9900
C36B H36D 0.9900

loop_
_geom_hbond_atom_site_label_D
_geom_hbond_atom_site_label_H
_geom_hbond_atom_site_label_A
_geom_hbond_distance_DH
_geom_hbond_distance_HA
_geom_hbond_distance_DA
_geom_hbond_angle_DHA
_geom_hbond_site_symmetry_A
C12A H12B Se1A 0.99 2.90 3.725(3) 141 .
C22A H22B Se1A 0.99 2.95 3.726(3) 136 .
C22B H22D Se1B 0.99 2.86 3.711(3) 144 .
C21A H21A O14A 0.99 2.53 3.495(3) 163 3_766
C25A H25A O34A 0.99 2.51 3.372(3) 145 3_756
C31B H31C O24A 0.99 2.45 3.393(3) 159 1_455
C36B H36D Se1A 0.99 2.89 3.713(3) 141 2_645

loop_
_geom_torsion_atom_site_label_1
_geom_torsion_atom_site_label_2
_geom_torsion_atom_site_label_3
_geom_torsion_atom_site_label_4
_geom_torsion
C16A N11A C11A P1A -152.81(18)
C12A N11A C11A P1A 87.8(2)
C21A P1A C11A N11A 69.3(2)
C31A P1A C11A N11A 178.51(18)
Se1A P1A C11A N11A -60.8(2)
C11A N11A C12A C13A 177.0(2)
C16A N11A C12A C13A 56.7(3)
C15A O14A C13A C12A 59.5(3)
N11A C12A C13A O14A -59.8(3)
C13A O14A C15A C16A -58.7(3)
C11A N11A C16A C15A -177.2(2)
C12A N11A C16A C15A -56.3(3)
O14A C15A C16A N11A 58.3(3)
C22A N21A C21A P1A 95.5(2)
C26A N21A C21A P1A -142.36(18)
C11A P1A C21A N21A 174.36(17)
C31A P1A C21A N21A 65.2(2)
Se1A P1A C21A N21A -54.86(19)
C21A N21A C22A C23A -178.7(2)
C26A N21A C22A C23A 57.9(3)
C25A O24A C23A C22A 57.2(3)
N21A C22A C23A O24A -58.1(3)
C23A O24A C25A C26A -57.9(3)
C22A N21A C26A C25A -58.3(3)
C21A N21A C26A C25A 177.6(2)
O24A C25A C26A N21A 59.1(3)
C32A N31A C31A P1A 103.7(2)
C36A N31A C31A P1A -133.7(2)
C21A P1A C31A N31A 53.2(2)
C11A P1A C31A N31A -54.2(2)
Se1A P1A C31A N31A 178.88(16)
C31A N31A C32A C33A -178.3(2)
C36A N31A C32A C33A 57.7(3)
C35A O34A C33A C32A 58.9(3)
N31A C32A C33A O34A -59.0(3)
C33A O34A C35A C36A -59.7(3)
C31A N31A C36A C35A 177.6(2)
C32A N31A C36A C35A -57.7(3)
O34A C35A C36A N31A 59.7(3)
C16B N11B C11B P1B -149.03(18)
C12B N11B C11B P1B 89.5(2)
C31B P1B C11B N11B 161.61(18)
C21B P1B C11B N11B 52.1(2)
Se1B P1B C11B N11B -77.97(18)
C11B N11B C12B C13B 179.7(2)
C16B N11B C12B C13B 57.0(3)
C15B O14B C13B C12B 57.0(3)
N11B C12B C13B O14B -57.3(3)
C13B O14B C15B C16B -58.0(3)
C11B N11B C16B C15B 177.7(2)
C12B N11B C16B C15B -58.9(3)
O14B C15B C16B N11B 60.0(3)
C22B N21B C21B P1B 85.3(2)
C26B N21B C21B P1B -154.49(17)
C31B P1B C21B N21B 60.3(2)
C11B P1B C21B N21B 168.35(18)
Se1B P1B C21B N21B -63.5(2)
C21B N21B C22B C23B -179.4(2)
C26B N21B C22B C23B 58.8(3)
C25B O24B C23B C22B 57.7(3)
N21B C22B C23B O24B -59.1(3)
C23B O24B C25B C26B -59.0(3)
C21B N21B C26B C25B 179.0(2)
C22B N21B C26B C25B -58.7(3)
O24B C25B C26B N21B 60.6(3)
C32B N31B C31B P1B 116.7(2)
C36B N31B C31B P1B -120.22(19)
C11B P1B C31B N31B -50.5(2)
C21B P1B C31B N31B 56.0(2)
Se1B P1B C31B N31B -174.78(15)
C31B N31B C32B C33B -175.4(2)
C36B N31B C32B C33B 59.6(3)
C35B O34B C33B C32B 58.8(3)
N31B C32B C33B O34B -61.3(3)
C33B O34B C35B C36B -56.9(3)
C32B N31B C36B C35B -56.5(3)
C31B N31B C36B C35B 178.5(2)
O34B C35B C36B N31B 56.1(3)
